data_7055309
loop_
_publ_author_name
'Cheng, Hong-Jian'
'Shen, Ya-Li'
'Lu, Yi-Feng'
'Ma, Ji'
'Ji, Hong-Wei'
'Yin, Wen-Yu'
'Tang, Xiao-Yan'
'Ma, Yun-Sheng'
'Yuan, Rong-Xin'

_publ_section_title
;
 Alkyl group-directed assembly of coordination polymers based on
 bis-(4-imidazol-1-yl-phenyl)-amine and their photocatalytic properties
;
_journal_issue 3
_journal_name_full 'New J. Chem.'
_journal_page_first 2479
_journal_paper_doi 10.1039/C5NJ02760H
_journal_volume 40
_journal_year 2016
_chemical_formula_moiety 'C36 H37 Cd2 N5 O13'
_chemical_formula_sum 'C36 H37 Cd2 N5 O13'
_chemical_formula_weight 972.50
_space_group_crystal_system monoclinic
_space_group_IT_number 14
_space_group_name_Hall '-P 2yn'
_space_group_name_H-M_alt 'P 1 21/n 1'
_symmetry_space_group_name_Hall '-P 2yn'
_symmetry_space_group_name_H-M 'P 1 21/n 1'
_atom_sites_solution_hydrogens mixed
_audit_creation_method SHELXL-2014/7
_audit_update_record
;
2015-09-12 deposited with the CCDC.
2016-01-12 downloaded from the CCDC.
;
_cell_angle_alpha 90
_cell_angle_beta 94.188(5)
_cell_angle_gamma 90
_cell_formula_units_Z 4
_cell_length_a 16.404(4)
_cell_length_b 11.977(3)
_cell_length_c 20.202(5)
_cell_measurement_reflns_used 9603
_cell_measurement_temperature 293(2)
_cell_measurement_theta_max 29.307
_cell_measurement_theta_min 2.857
_cell_volume 3958.5(17)
_computing_cell_refinement 'Bruker SAINT'
_computing_data_collection 'Bruker APEX2'
_computing_data_reduction 'Bruker SAINT'
_computing_molecular_graphics 'Bruker SHELXTL'
_computing_publication_material 'Bruker SHELXTL'
_computing_structure_refinement 'SHELXL-2014/7 (Sheldrick, 2014)'
_computing_structure_solution 'SHELXL-2014/7 (Sheldrick, 2014)'
_diffrn_ambient_temperature 293(2)
_diffrn_measured_fraction_theta_full 0.953
_diffrn_measured_fraction_theta_max 0.953
_diffrn_measurement_device_type 'Bruker ApexII'
_diffrn_measurement_method 'phi and omega scans'
_diffrn_radiation_type MoK\a
_diffrn_radiation_wavelength 0.71073
_diffrn_reflns_av_R_equivalents 0.0402
_diffrn_reflns_av_unetI/netI 0.0380
_diffrn_reflns_Laue_measured_fraction_full 0.953
_diffrn_reflns_Laue_measured_fraction_max 0.953
_diffrn_reflns_limit_h_max 19
_diffrn_reflns_limit_h_min -19
_diffrn_reflns_limit_k_max 14
_diffrn_reflns_limit_k_min -14
_diffrn_reflns_limit_l_max 22
_diffrn_reflns_limit_l_min -24
_diffrn_reflns_number 26009
_diffrn_reflns_point_group_measured_fraction_full 0.953
_diffrn_reflns_point_group_measured_fraction_max 0.953
_diffrn_reflns_theta_full 24.999
_diffrn_reflns_theta_max 24.999
_diffrn_reflns_theta_min 1.545
_diffrn_source 'fine-focus sealed tube'
_exptl_absorpt_coefficient_mu 1.144
_exptl_absorpt_correction_T_max 0.795
_exptl_absorpt_correction_T_min 0.795
_exptl_absorpt_correction_type multi-scan
_exptl_absorpt_process_details 'SADABS, (Sheldrick 2008)'
_exptl_crystal_colour brown
_exptl_crystal_density_diffrn 1.632
_exptl_crystal_density_method 'not measured'
_exptl_crystal_description block
_exptl_crystal_F_000 1952
_exptl_crystal_size_max 0.200
_exptl_crystal_size_mid 0.200
_exptl_crystal_size_min 0.200
_refine_diff_density_max 0.826
_refine_diff_density_min -1.070
_refine_diff_density_rms 0.129
_refine_ls_extinction_method none
_refine_ls_goodness_of_fit_ref 1.067
_refine_ls_hydrogen_treatment constr
_refine_ls_matrix_type full
_refine_ls_number_parameters 505
_refine_ls_number_reflns 6636
_refine_ls_number_restraints 153
_refine_ls_restrained_S_all 1.057
_refine_ls_R_factor_all 0.0497
_refine_ls_R_factor_gt 0.0367
_refine_ls_shift/su_max 0.002
_refine_ls_shift/su_mean 0.000
_refine_ls_structure_factor_coef Fsqd
_refine_ls_weighting_details 'w=1/[\s^2^(Fo^2^)+(0.1000P)^2^] where P=(Fo^2^+2Fc^2^)/3'
_refine_ls_weighting_scheme calc
_refine_ls_wR_factor_gt 0.1129
_refine_ls_wR_factor_ref 0.1403
_reflns_Friedel_coverage 0.000
_reflns_number_gt 5356
_reflns_number_total 6636
_reflns_threshold_expression 'I > 2\s(I)'
_cod_data_source_file c5nj02760h2.cif
_cod_data_source_block 2
_cod_depositor_comments 'Adding full bibliography for 7055308--7055311.cif.'
_cod_original_cell_volume 3958.5(15)
_cod_database_code 7055309
_shelx_shelxl_version_number 2014/7
_shelx_space_group_comment
;
The symmetry employed for this shelxl refinement is uniquely defined
by the following loop, which should always be used as a source of
symmetry information in preference to the above space-group names.
They are only intended as comments.
;
_shelx_estimated_absorpt_t_min 0.804
_shelx_estimated_absorpt_t_max 0.804

loop_
_space_group_symop_operation_xyz
'x, y, z'
'-x+1/2, y+1/2, -z+1/2'
'-x, -y, -z'
'x-1/2, -y-1/2, z-1/2'

loop_
_atom_site_label
_atom_site_type_symbol
_atom_site_fract_x
_atom_site_fract_y
_atom_site_fract_z
_atom_site_U_iso_or_equiv
_atom_site_adp_type
_atom_site_occupancy
_atom_site_site_symmetry_order
_atom_site_calc_flag
_atom_site_refinement_flags_posn
_atom_site_refinement_flags_adp
Cd1 Cd 0.82485(2) 0.55624(2) 0.96733(2) 0.03129(14) Uani 1 1 d . U
Cd2 Cd 1.67755(2) -0.06064(2) 0.96915(2) 0.03221(14) Uani 1 1 d . U
O1 O 0.96294(16) 0.6618(2) 0.97962(16) 0.0431(8) Uani 1 1 d . U
O2 O 0.85907(16) 0.7185(2) 0.91389(16) 0.0412(7) Uani 1 1 d . U
O3 O 1.20304(19) 0.9303(2) 1.02056(18) 0.0466(8) Uani 1 1 d . U
O4 O 1.19614(19) 1.0942(3) 0.9720(2) 0.0548(9) Uani 1 1 d . U
O5 O 1.64020(16) -0.2093(2) 1.02479(17) 0.0433(8) Uani 1 1 d . U
O6 O 1.52090(18) -0.1721(3) 0.97292(17) 0.0500(8) Uani 1 1 d . U
O7 O 1.31554(18) -0.5823(2) 1.08938(18) 0.0476(8) Uani 1 1 d . U
O8 O 1.29113(19) -0.4504(2) 1.0149(2) 0.0493(9) Uani 1 1 d . U
O9 O 0.78636(17) 0.6757(2) 1.05056(15) 0.0401(7) Uani 1 1 d . U
H9B H 0.8029 0.7619 1.0457 0.060 Uiso 1 1 d R U
H9C H 0.7429 0.7059 1.0386 0.060 Uiso 1 1 d R U
O10 O 0.8895(2) 0.4350(2) 1.04467(19) 0.0501(9) Uani 1 1 d . U
H10A H 0.9327 0.4133 1.0311 0.075 Uiso 1 1 d R U
H10B H 0.8421 0.3801 1.0529 0.075 Uiso 1 1 d R U
O11 O 1.6282(2) 0.0665(2) 1.04844(18) 0.0491(9) Uani 1 1 d . U
H11B H 1.6572 0.1303 1.0472 0.074 Uiso 1 1 d R U
H11C H 1.5831 0.0900 1.0347 0.074 Uiso 1 1 d R U
O12 O 1.70774(18) -0.1901(2) 0.88462(15) 0.0411(7) Uani 1 1 d . U
H12B H 1.7531 -0.2174 0.8936 0.062 Uiso 1 1 d R U
H12C H 1.6954 -0.2636 0.8957 0.062 Uiso 1 1 d R U
O13 O 1.25187(18) -0.2567(3) 0.95615(15) 0.0526(9) Uani 1 1 d . .
H13B H 1.2228 -0.2116 0.9768 0.079 Uiso 1 1 d R U
H13A H 1.2679 -0.3083 0.9829 0.079 Uiso 1 1 d R U
N1 N 0.8633(3) 0.4587(3) 0.8777(2) 0.0468(10) Uani 1 1 d . U
N2 N 0.9437(2) 0.3989(3) 0.80236(18) 0.0385(8) Uani 1 1 d . U
N3 N 1.2260(2) 0.2436(4) 0.68712(19) 0.0534(11) Uani 1 1 d . U
H3A H 1.2231 0.2402 0.6445 0.064 Uiso 1 1 calc R U
N4 N 1.5273(2) 0.1264(3) 0.82044(19) 0.0410(9) Uani 1 1 d . U
N5 N 1.6200(2) 0.0515(3) 0.8908(2) 0.0407(9) Uani 1 1 d . U
C1 C 0.9378(3) 0.4295(4) 0.8652(3) 0.0482(12) Uani 1 1 d . U
H1A H 0.9819 0.4302 0.8969 0.058 Uiso 1 1 calc R U
C2 C 0.8194(4) 0.4459(6) 0.8193(3) 0.084(2) Uani 1 1 d . U
H2A H 0.7639 0.4614 0.8122 0.101 Uiso 1 1 calc R U
C3 C 0.8672(4) 0.4073(6) 0.7720(3) 0.0809(19) Uani 1 1 d . U
H3B H 0.8510 0.3903 0.7281 0.097 Uiso 1 1 calc R U
C4 C 1.0169(3) 0.3604(3) 0.7725(2) 0.0363(9) Uani 1 1 d . U
C5 C 1.0107(2) 0.3150(4) 0.7093(2) 0.0378(10) Uani 1 1 d . U
H5A H 0.9602 0.3104 0.6854 0.045 Uiso 1 1 calc R U
C6 C 1.0798(3) 0.2769(4) 0.6825(2) 0.0416(10) Uani 1 1 d . U
H6A H 1.0754 0.2459 0.6401 0.050 Uiso 1 1 calc R U
C7 C 1.1567(2) 0.2832(4) 0.7168(2) 0.0394(10) Uani 1 1 d . U
C8 C 1.1608(3) 0.3299(4) 0.7801(3) 0.0528(12) Uani 1 1 d . U
H8A H 1.2109 0.3343 0.8045 0.063 Uiso 1 1 calc R U
C9 C 1.0916(3) 0.3696(4) 0.8071(2) 0.0495(12) Uani 1 1 d . U
H9A H 1.0957 0.4028 0.8488 0.059 Uiso 1 1 calc R U
C10 C 1.2987(3) 0.2097(4) 0.7206(2) 0.0412(10) Uani 1 1 d . U
C11 C 1.3036(3) 0.1540(4) 0.7812(2) 0.0457(11) Uani 1 1 d . U
H11A H 1.2555 0.1363 0.8005 0.055 Uiso 1 1 calc R U
C12 C 1.3765(3) 0.1242(4) 0.8133(2) 0.0438(11) Uani 1 1 d . U
H12A H 1.3778 0.0880 0.8541 0.053 Uiso 1 1 calc R U
C13 C 1.4494(3) 0.1490(3) 0.7839(2) 0.0396(10) Uani 1 1 d . U
C14 C 1.4475(3) 0.1980(4) 0.7225(2) 0.0457(11) Uani 1 1 d . U
H14A H 1.4957 0.2098 0.7019 0.055 Uiso 1 1 calc R U
C15 C 1.3723(3) 0.2299(4) 0.6910(2) 0.0478(12) Uani 1 1 d . U
H15A H 1.3709 0.2650 0.6499 0.057 Uiso 1 1 calc R U
C16 C 1.6000(3) 0.1827(5) 0.8144(3) 0.0642(15) Uani 1 1 d . U
H16A H 1.6087 0.2410 0.7854 0.077 Uiso 1 1 calc R U
C17 C 1.6556(3) 0.1369(4) 0.8585(3) 0.0661(16) Uani 1 1 d . U
H17A H 1.7097 0.1597 0.8659 0.079 Uiso 1 1 calc R U
C18 C 1.5419(3) 0.0500(3) 0.8675(2) 0.0377(10) Uani 1 1 d . U
H18A H 1.5026 0.0018 0.8823 0.045 Uiso 1 1 calc R U
C19 C 0.9302(2) 0.7336(3) 0.9417(2) 0.0321(9) Uani 1 1 d . U
C20 C 1.1669(2) 0.9997(4) 0.9822(2) 0.0368(10) Uani 1 1 d . U
C21 C 0.9722(2) 0.8405(3) 0.9274(2) 0.0286(8) Uani 1 1 d . U
C22 C 1.0477(2) 0.8676(3) 0.9593(2) 0.0299(9) Uani 1 1 d . U
H22A H 1.0738 0.8171 0.9886 0.036 Uiso 1 1 calc R U
C23 C 1.0842(2) 0.9699(3) 0.9475(2) 0.0324(9) Uani 1 1 d . U
C24 C 1.0451(3) 1.0444(3) 0.9032(3) 0.0407(11) Uani 1 1 d . U
H24A H 1.0699 1.1127 0.8957 0.049 Uiso 1 1 calc R U
C25 C 0.9703(3) 1.0205(4) 0.8699(2) 0.0426(11) Uani 1 1 d . U
C26 C 0.9339(3) 0.9165(3) 0.8829(2) 0.0380(10) Uani 1 1 d . U
H26A H 0.8835 0.8985 0.8614 0.046 Uiso 1 1 calc R U
C27 C 0.9251(4) 1.1032(5) 0.8249(3) 0.0715(17) Uani 1 1 d . U
H27A H 0.8749 1.0705 0.8068 0.107 Uiso 1 1 calc R U
H27B H 0.9132 1.1689 0.8498 0.107 Uiso 1 1 calc R U
H27C H 0.9582 1.1232 0.7895 0.107 Uiso 1 1 calc R U
C28 C 1.5641(2) -0.2283(3) 1.0124(2) 0.0346(10) Uani 1 1 d . U
C29 C 1.3383(2) -0.4988(3) 1.0589(2) 0.0362(10) Uani 1 1 d . U
C30 C 1.5305(2) -0.3232(3) 1.0517(2) 0.0346(9) Uani 1 1 d . U
C31 C 1.4527(2) -0.3666(3) 1.0362(2) 0.0344(9) Uani 1 1 d . U
H31A H 1.4205 -0.3378 1.0004 0.041 Uiso 1 1 calc R U
C32 C 1.4229(2) -0.4526(3) 1.0735(2) 0.0347(10) Uani 1 1 d . U
C33 C 1.4712(3) -0.4943(3) 1.1283(2) 0.0415(10) Uani 1 1 d . U
H33A H 1.4513 -0.5523 1.1531 0.050 Uiso 1 1 calc R U
C34 C 1.5478(3) -0.4510(3) 1.1459(2) 0.0397(10) Uani 1 1 d . U
C35 C 1.5778(2) -0.3665(3) 1.1053(2) 0.0383(10) Uani 1 1 d . U
H35A H 1.6305 -0.3394 1.1148 0.046 Uiso 1 1 calc R U
C36 C 1.5992(4) -0.4908(5) 1.2066(3) 0.0676(16) Uani 1 1 d . U
H36A H 1.6500 -0.4507 1.2103 0.101 Uiso 1 1 calc R U
H36B H 1.5703 -0.4778 1.2455 0.101 Uiso 1 1 calc R U
H36C H 1.6098 -0.5692 1.2026 0.101 Uiso 1 1 calc R U

loop_
_atom_site_aniso_label
_atom_site_aniso_U_11
_atom_site_aniso_U_22
_atom_site_aniso_U_33
_atom_site_aniso_U_23
_atom_site_aniso_U_13
_atom_site_aniso_U_12
Cd1 0.02323(19) 0.02695(19) 0.0434(2) 0.00207(12) 0.00047(14) -0.00445(11)
Cd2 0.0269(2) 0.0310(2) 0.0382(2) 0.00361(12) -0.00157(15) -0.00260(11)
O1 0.0300(15) 0.0360(15) 0.062(2) 0.0145(14) -0.0045(14) -0.0069(12)
O2 0.0233(14) 0.0353(15) 0.064(2) 0.0035(14) -0.0033(14) -0.0081(12)
O3 0.0275(16) 0.0500(19) 0.061(2) -0.0033(15) -0.0043(15) -0.0057(13)
O4 0.0338(16) 0.0353(16) 0.093(3) -0.0038(18) -0.0089(17) -0.0159(14)
O5 0.0235(14) 0.0457(16) 0.061(2) 0.0105(15) 0.0086(14) -0.0094(13)
O6 0.0353(16) 0.0550(19) 0.060(2) 0.0187(17) 0.0033(16) -0.0040(15)
O7 0.0347(17) 0.0379(15) 0.069(2) 0.0123(15) -0.0014(16) -0.0136(14)
O8 0.0253(16) 0.0442(18) 0.078(3) 0.0134(16) -0.0013(16) -0.0102(13)
O9 0.0366(16) 0.0388(15) 0.0437(19) -0.0016(13) -0.0043(13) 0.0062(13)
O10 0.0412(19) 0.0427(18) 0.065(2) 0.0144(15) -0.0053(17) -0.0015(13)
O11 0.0435(19) 0.0495(19) 0.054(2) -0.0053(15) 0.0027(17) 0.0043(14)
O12 0.0448(17) 0.0357(15) 0.0425(19) 0.0075(13) 0.0010(14) 0.0082(13)
O13 0.060(2) 0.056(2) 0.042(2) 0.0059(16) 0.0016(17) 0.0154(17)
N1 0.040(2) 0.048(2) 0.051(3) -0.0076(18) -0.0031(19) 0.0038(17)
N2 0.0310(18) 0.047(2) 0.037(2) -0.0016(17) 0.0009(16) 0.0066(16)
N3 0.038(2) 0.093(3) 0.029(2) 0.001(2) 0.0017(17) 0.013(2)
N4 0.0352(18) 0.0430(19) 0.044(2) 0.0098(17) -0.0013(16) 0.0018(16)
N5 0.038(2) 0.0323(18) 0.050(3) 0.0075(15) -0.0056(18) 0.0015(15)
C1 0.042(3) 0.051(3) 0.050(3) -0.011(2) -0.010(2) 0.005(2)
C2 0.044(3) 0.150(7) 0.057(4) -0.024(4) -0.009(3) 0.026(3)
C3 0.053(3) 0.136(5) 0.051(4) -0.019(4) -0.015(3) 0.024(4)
C4 0.035(2) 0.037(2) 0.037(3) 0.0064(18) -0.0002(18) 0.0023(18)
C5 0.037(2) 0.038(2) 0.036(3) 0.0056(18) -0.0073(19) 0.0003(18)
C6 0.047(2) 0.044(2) 0.033(3) 0.000(2) -0.007(2) 0.002(2)
C7 0.030(2) 0.053(3) 0.034(3) 0.007(2) -0.0008(18) 0.0039(19)
C8 0.043(3) 0.070(3) 0.044(3) -0.009(2) -0.009(2) 0.007(2)
C9 0.042(2) 0.064(3) 0.041(3) -0.012(2) -0.007(2) 0.006(2)
C10 0.035(2) 0.051(2) 0.037(3) -0.003(2) -0.0009(19) 0.004(2)
C11 0.035(2) 0.062(3) 0.041(3) 0.002(2) 0.006(2) -0.002(2)
C12 0.046(2) 0.047(2) 0.038(3) 0.006(2) 0.004(2) 0.002(2)
C13 0.034(2) 0.040(2) 0.045(3) 0.0011(19) 0.0009(19) 0.0045(18)
C14 0.039(2) 0.059(3) 0.040(3) 0.009(2) 0.004(2) 0.003(2)
C15 0.044(2) 0.060(3) 0.041(3) 0.012(2) 0.010(2) 0.013(2)
C16 0.050(3) 0.069(3) 0.071(4) 0.033(3) -0.014(3) -0.015(3)
C17 0.037(2) 0.065(3) 0.095(5) 0.034(3) -0.003(3) -0.006(2)
C18 0.035(2) 0.036(2) 0.042(3) 0.0007(18) -0.001(2) -0.0001(17)
C19 0.0240(19) 0.0290(19) 0.043(3) -0.0017(18) 0.0018(18) -0.0048(16)
C20 0.0207(18) 0.040(2) 0.051(3) -0.014(2) 0.0088(18) -0.0067(18)
C21 0.0257(18) 0.0291(18) 0.031(2) -0.0020(16) 0.0051(16) -0.0040(15)
C22 0.0209(17) 0.0289(18) 0.040(3) -0.0036(17) 0.0053(17) -0.0012(15)
C23 0.0248(19) 0.0319(19) 0.040(3) -0.0076(18) 0.0012(17) -0.0049(16)
C24 0.036(2) 0.031(2) 0.056(3) 0.0032(19) 0.007(2) -0.0117(17)
C25 0.038(2) 0.040(2) 0.050(3) 0.013(2) 0.002(2) -0.0038(19)
C26 0.030(2) 0.040(2) 0.044(3) 0.002(2) 0.0003(19) -0.0100(18)
C27 0.075(4) 0.056(3) 0.079(4) 0.032(3) -0.021(3) -0.011(3)
C28 0.0257(19) 0.033(2) 0.045(3) -0.0028(19) 0.0066(19) -0.0042(17)
C29 0.0263(19) 0.035(2) 0.047(3) -0.005(2) 0.0029(19) -0.0057(18)
C30 0.030(2) 0.0306(19) 0.044(3) 0.0022(18) 0.0057(19) -0.0056(17)
C31 0.0276(19) 0.034(2) 0.041(3) 0.0009(18) -0.0011(18) -0.0037(17)
C32 0.0240(19) 0.0286(19) 0.052(3) -0.0032(18) 0.0062(19) -0.0074(15)
C33 0.037(2) 0.030(2) 0.056(3) 0.005(2) 0.000(2) -0.0081(18)
C34 0.041(2) 0.037(2) 0.040(3) 0.0051(18) -0.007(2) -0.0073(18)
C35 0.0251(19) 0.037(2) 0.052(3) 0.0012(19) -0.0063(19) -0.0094(17)
C36 0.072(4) 0.055(3) 0.069(4) 0.018(3) -0.035(3) -0.018(3)

loop_
_atom_type_symbol
_atom_type_description
_atom_type_scat_dispersion_real
_atom_type_scat_dispersion_imag
_atom_type_scat_source
C C 0.0033 0.0016 'International Tables Vol C Tables 4.2.6.8 and 6.1.1.4'
H H 0.0000 0.0000 'International Tables Vol C Tables 4.2.6.8 and 6.1.1.4'
N N 0.0061 0.0033 'International Tables Vol C Tables 4.2.6.8 and 6.1.1.4'
O O 0.0106 0.0060 'International Tables Vol C Tables 4.2.6.8 and 6.1.1.4'
Cd Cd -0.8075 1.2024 'International Tables Vol C Tables 4.2.6.8 and 6.1.1.4'

loop_
_geom_angle_atom_site_label_1
_geom_angle_atom_site_label_2
_geom_angle_atom_site_label_3
_geom_angle
_geom_angle_site_symmetry_1
_geom_angle_site_symmetry_3
N1 Cd1 O2 88.25(12) . .
N1 Cd1 O9 172.84(13) . .
O2 Cd1 O9 84.76(10) . .
N1 Cd1 O10 94.25(14) . .
O2 Cd1 O10 136.26(11) . .
O9 Cd1 O10 91.89(12) . .
N1 Cd1 O8 96.83(14) . 3_757
O2 Cd1 O8 139.12(11) . 3_757
O9 Cd1 O8 87.47(11) . 3_757
O10 Cd1 O8 83.98(12) . 3_757
N1 Cd1 O7 89.93(14) . 3_757
O2 Cd1 O7 85.90(9) . 3_757
O9 Cd1 O7 88.01(11) . 3_757
O10 Cd1 O7 137.67(11) . 3_757
O8 Cd1 O7 53.71(11) 3_757 3_757
N1 Cd1 O1 92.05(13) . .
O2 Cd1 O1 52.71(10) . .
O9 Cd1 O1 84.98(10) . .
O10 Cd1 O1 83.55(11) . .
O8 Cd1 O1 165.19(12) 3_757 .
O7 Cd1 O1 138.45(9) 3_757 .
O5 Cd2 N5 136.46(13) . .
O5 Cd2 O4 82.65(11) . 3_867
N5 Cd2 O4 140.74(13) . 3_867
O5 Cd2 O12 85.43(11) . .
N5 Cd2 O12 88.98(12) . .
O4 Cd2 O12 91.69(12) 3_867 .
O5 Cd2 O11 92.99(11) . .
N5 Cd2 O11 86.90(13) . .
O4 Cd2 O11 95.71(13) 3_867 .
O12 Cd2 O11 172.18(12) . .
O5 Cd2 O3 134.68(12) . 3_867
N5 Cd2 O3 88.38(13) . 3_867
O4 Cd2 O3 53.68(11) 3_867 3_867
O12 Cd2 O3 105.24(10) . 3_867
O11 Cd2 O3 81.30(11) . 3_867
C19 O1 Cd1 86.8(2) . .
C19 O2 Cd1 99.2(2) . .
C20 O3 Cd2 88.3(2) . 3_867
C20 O4 Cd2 95.5(3) . 3_867
C28 O5 Cd2 110.3(3) . .
C29 O7 Cd1 88.4(3) . 3_757
C29 O8 Cd1 96.1(2) . 3_757
C1 N1 C2 104.2(5) . .
C1 N1 Cd1 127.2(4) . .
C2 N1 Cd1 126.4(3) . .
C1 N2 C3 106.3(4) . .
C1 N2 C4 126.9(4) . .
C3 N2 C4 126.7(4) . .
C10 N3 C7 125.7(4) . .
C18 N4 C16 106.7(4) . .
C18 N4 C13 126.6(3) . .
C16 N4 C13 126.7(4) . .
C18 N5 C17 106.0(4) . .
C18 N5 Cd2 126.0(3) . .
C17 N5 Cd2 127.9(3) . .
N1 C1 N2 113.0(5) . .
N1 C2 C3 110.9(5) . .
N2 C3 C2 105.6(5) . .
C9 C4 C5 120.3(4) . .
C9 C4 N2 119.7(4) . .
C5 C4 N2 119.9(4) . .
C6 C5 C4 119.2(4) . .
C5 C6 C7 121.9(4) . .
C8 C7 C6 117.3(4) . .
C8 C7 N3 122.7(4) . .
C6 C7 N3 119.9(4) . .
C9 C8 C7 121.0(5) . .
C4 C9 C8 120.1(5) . .
N3 C10 C11 124.1(4) . .
N3 C10 C15 118.4(4) . .
C11 C10 C15 117.4(4) . .
C12 C11 C10 122.4(4) . .
C11 C12 C13 119.1(4) . .
C14 C13 C12 120.6(4) . .
C14 C13 N4 120.0(4) . .
C12 C13 N4 119.3(4) . .
C13 C14 C15 119.2(4) . .
C14 C15 C10 121.1(4) . .
C17 C16 N4 107.0(4) . .
C16 C17 N5 109.1(4) . .
N4 C18 N5 111.2(4) . .
O1 C19 O2 120.9(3) . .
O1 C19 C21 121.8(4) . .
O2 C19 C21 117.3(4) . .
O4 C20 O3 122.1(4) . .
O4 C20 C23 118.4(4) . .
O3 C20 C23 119.6(4) . .
C22 C21 C26 119.3(3) . .
C22 C21 C19 121.2(4) . .
C26 C21 C19 119.4(4) . .
C21 C22 C23 120.4(4) . .
C24 C23 C22 119.4(4) . .
C24 C23 C20 120.0(4) . .
C22 C23 C20 120.5(4) . .
C25 C24 C23 122.1(4) . .
C24 C25 C26 117.6(4) . .
C24 C25 C27 122.6(4) . .
C26 C25 C27 119.7(4) . .
C21 C26 C25 121.1(4) . .
O6 C28 O5 122.7(4) . .
O6 C28 C30 122.5(4) . .
O5 C28 C30 114.8(4) . .
O7 C29 O8 121.4(4) . .
O7 C29 C32 120.3(4) . .
O8 C29 C32 118.3(4) . .
C35 C30 C31 119.2(4) . .
C35 C30 C28 119.1(4) . .
C31 C30 C28 121.7(4) . .
C32 C31 C30 120.5(4) . .
C31 C32 C33 119.5(4) . .
C31 C32 C29 121.6(4) . .
C33 C32 C29 118.9(4) . .
C34 C33 C32 121.2(4) . .
C33 C34 C35 117.9(4) . .
C33 C34 C36 122.1(4) . .
C35 C34 C36 119.9(4) . .
C30 C35 C34 121.5(4) . .

loop_
_geom_bond_atom_site_label_1
_geom_bond_atom_site_label_2
_geom_bond_distance
_geom_bond_site_symmetry_2
Cd1 N1 2.281(4) .
Cd1 O2 2.312(3) .
Cd1 O9 2.330(3) .
Cd1 O10 2.331(3) .
Cd1 O8 2.335(3) 3_757
Cd1 O7 2.516(3) 3_757
Cd1 O1 2.590(3) .
Cd2 O5 2.216(3) .
Cd2 N5 2.233(4) .
Cd2 O4 2.347(4) 3_867
Cd2 O12 2.385(3) .
Cd2 O11 2.394(3) .
Cd2 O3 2.501(3) 3_867
O1 C19 1.247(5) .
O2 C19 1.270(5) .
O3 C20 1.255(6) .
O3 Cd2 2.501(3) 3_867
O4 C20 1.252(5) .
O4 Cd2 2.347(3) 3_867
O5 C28 1.276(5) .
O6 C28 1.228(5) .
O7 C29 1.246(5) .
O7 Cd1 2.516(3) 3_757
O8 C29 1.274(6) .
O8 Cd1 2.335(3) 3_757
N1 C1 1.315(6) .
N1 C2 1.346(7) .
N2 C1 1.331(6) .
N2 C3 1.359(7) .
N2 C4 1.458(5) .
N3 C10 1.389(6) .
N3 C7 1.406(5) .
N4 C18 1.329(5) .
N4 C16 1.383(6) .
N4 C13 1.453(6) .
N5 C18 1.333(6) .
N5 C17 1.367(6) .
C2 C3 1.360(8) .
C4 C9 1.370(6) .
C4 C5 1.384(6) .
C5 C6 1.370(6) .
C6 C7 1.396(6) .
C7 C8 1.392(7) .
C8 C9 1.379(6) .
C10 C11 1.391(6) .
C10 C15 1.406(6) .
C11 C12 1.365(6) .
C12 C13 1.406(6) .
C13 C14 1.372(6) .
C14 C15 1.399(6) .
C16 C17 1.345(7) .
C19 C21 1.492(5) .
C20 C23 1.523(6) .
C21 C22 1.391(5) .
C21 C26 1.397(6) .
C22 C23 1.393(5) .
C23 C24 1.388(6) .
C24 C25 1.385(6) .
C25 C26 1.414(6) .
C25 C27 1.503(7) .
C28 C30 1.514(5) .
C29 C32 1.504(6) .
C30 C35 1.386(6) .
C30 C31 1.392(5) .
C31 C32 1.386(5) .
C32 C33 1.405(6) .
C33 C34 1.381(6) .
C34 C35 1.413(6) .
C34 C36 1.514(7) .

loop_
_geom_hbond_atom_site_label_D
_geom_hbond_atom_site_label_H
_geom_hbond_atom_site_label_A
_geom_hbond_distance_DH
_geom_hbond_distance_HA
_geom_hbond_distance_DA
_geom_hbond_angle_DHA
_geom_hbond_site_symmetry_A
O13 H13A O8 0.85 1.85 2.663(4) 159.6 .
O9 H9B O4 1.07 1.76 2.811(4) 165.0 3_777
O9 H9C O5 0.82 1.97 2.781(4) 170.3 1_465
O10 H10A O1 0.82 1.96 2.759(4) 164.8 3_767
O10 H10B O13 1.04 2.13 3.151(4) 165.3 3_757
O11 H11B O13 0.90 2.13 3.017(4) 167.3 3_857
O11 H11C O6 0.82 1.97 2.759(5) 162.6 3_857
O12 H12B O2 0.82 1.92 2.738(4) 179.6 1_645
O12 H12C O7 0.93 1.88 2.807(4) 171.1 3_847
O13 H13B O3 0.85 1.95 2.740(4) 153.2 1_545
N3 H3A O13 0.86 2.10 2.943(5) 165.2 2_756
